data_7124500
loop_
_publ_author_name
'Yadava, Khushboo'
'Qin, Xian'
'Liu, Xiaogang'
'Vittal, Jagadese'

_publ_section_title
;
 Straight, bendable and bent organic crystals
;
_journal_name_full 'Chemical Communications'
_journal_paper_doi 10.1039/C9CC07774J
_journal_year 2019
_chemical_formula_sum 'C13 H10 N2 O2'
_chemical_formula_weight 226.23
_space_group_crystal_system monoclinic
_space_group_IT_number 14
_space_group_name_Hall '-P 2ybc'
_space_group_name_H-M_alt 'P 1 21/c 1'
_atom_sites_solution_hydrogens mixed
_audit_creation_method SHELXL-2014/6
_audit_update_record
;
2019-09-30 deposited with the CCDC.	2019-11-14 downloaded from the CCDC.
;
_cell_angle_alpha 90
_cell_angle_beta 111.203(3)
_cell_angle_gamma 90
_cell_formula_units_Z 4
_cell_length_a 5.6324(4)
_cell_length_b 30.062(2)
_cell_length_c 6.7574(6)
_cell_measurement_reflns_used 3668
_cell_measurement_temperature 100(2)
_cell_measurement_theta_max 28.28
_cell_measurement_theta_min 3.30
_cell_volume 1066.72(14)
_computing_cell_refinement 'Bruker SAINT'
_computing_data_collection 'Bruker APEX2'
_computing_data_reduction 'Bruker SAINT'
_computing_molecular_graphics 'Bruker SHELXTL'
_computing_publication_material 'Bruker SHELXTL'
_computing_structure_refinement 'SHELXL-2014/6 (Sheldrick, 2014)'
_computing_structure_solution 'SHELXS-97 (Sheldrick 2008)'
_diffrn_ambient_temperature 100(2)
_diffrn_measured_fraction_theta_full 0.999
_diffrn_measured_fraction_theta_max 0.995
_diffrn_measurement_device_type 'Bruker D8 Venture'
_diffrn_measurement_method '\f and \w scans'
_diffrn_radiation_type MoK\a
_diffrn_radiation_wavelength 0.71073
_diffrn_reflns_av_R_equivalents 0.0412
_diffrn_reflns_av_unetI/netI 0.0444
_diffrn_reflns_Laue_measured_fraction_full 0.999
_diffrn_reflns_Laue_measured_fraction_max 0.995
_diffrn_reflns_limit_h_max 7
_diffrn_reflns_limit_h_min -7
_diffrn_reflns_limit_k_max 32
_diffrn_reflns_limit_k_min -40
_diffrn_reflns_limit_l_max 9
_diffrn_reflns_limit_l_min -8
_diffrn_reflns_number 9313
_diffrn_reflns_point_group_measured_fraction_full 0.999
_diffrn_reflns_point_group_measured_fraction_max 0.995
_diffrn_reflns_theta_full 25.242
_diffrn_reflns_theta_max 28.314
_diffrn_reflns_theta_min 2.710
_diffrn_source 'Sealed Microfocusing Source'
_exptl_absorpt_coefficient_mu 0.097
_exptl_absorpt_correction_T_max 0.7457
_exptl_absorpt_correction_T_min 0.4719
_exptl_absorpt_correction_type multi-scan
_exptl_absorpt_process_details 'Sadabs, (Sheldrick 2012)'
_exptl_crystal_colour Orange
_exptl_crystal_density_diffrn 1.409
_exptl_crystal_density_meas ?
_exptl_crystal_density_method 'Not Measured'
_exptl_crystal_description Thin_Plate
_exptl_crystal_F_000 472
_exptl_crystal_size_max 0.700
_exptl_crystal_size_mid 0.370
_exptl_crystal_size_min 0.030
_refine_diff_density_max 0.446
_refine_diff_density_min -0.277
_refine_diff_density_rms 0.062
_refine_ls_extinction_method none
_refine_ls_goodness_of_fit_ref 1.067
_refine_ls_hydrogen_treatment mixed
_refine_ls_matrix_type full
_refine_ls_number_parameters 157
_refine_ls_number_reflns 2649
_refine_ls_number_restraints 0
_refine_ls_restrained_S_all 1.067
_refine_ls_R_factor_all 0.0781
_refine_ls_R_factor_gt 0.0525
_refine_ls_shift/su_max 0.001
_refine_ls_shift/su_mean 0.000
_refine_ls_structure_factor_coef Fsqd
_refine_ls_weighting_details 'w=1/[\s^2^(Fo^2^)+(0.0616P)^2^+0.4480P] where P=(Fo^2^+2Fc^2^)/3'
_refine_ls_weighting_scheme calc
_refine_ls_wR_factor_gt 0.1235
_refine_ls_wR_factor_ref 0.1357
_reflns_Friedel_coverage 0.000
_reflns_number_gt 1986
_reflns_number_total 2649
_reflns_threshold_expression 'I > 2\s(I)'
_cod_data_source_file c9cc07774j4.cif
_cod_data_source_block F207
_cod_depositor_comments
;
The following automatic conversions were performed:

data item '_exptl_absorpt_correction_type' value 'Multi-scan' was
changed to 'multi-scan' in accordance with the
/home/data/users/saulius/crontab/automatic-downloads/rss-feeds/RSC/lib/dictionaries/cif_core.dic
dictionary named 'cif_core.dic' version 2.4.2 last updated on
2011-04-26.

data item '_exptl_crystal_density_meas' value 'Not Measured' was
changed to '?' -- the value is perceived as not measured.

Automatic conversion script
Id: cif_fix_values 6909 2019-04-08 15:41:33Z antanas 
;
_cod_original_cell_volume 1066.72(15)
_cod_original_sg_symbol_H-M 'P 21/c'
_cod_database_code 7124500
_shelx_space_group_comment
; 
The symmetry employed for this shelxl refinement is uniquely defined 
by the following loop, which should always be used as a source of 
symmetry information in preference to the above space-group names. 
They are only intended as comments. 
;
_shelx_estimated_absorpt_t_min 0.935
_shelx_estimated_absorpt_t_max 0.997
_shelxl_version_number 2014/6

loop_
_space_group_symop_operation_xyz
'x, y, z'
'-x, y+1/2, -z+1/2'
'-x, -y, -z'
'x, -y-1/2, z-1/2'

loop_
_atom_site_label
_atom_site_type_symbol
_atom_site_fract_x
_atom_site_fract_y
_atom_site_fract_z
_atom_site_U_iso_or_equiv
_atom_site_adp_type
_atom_site_occupancy
_atom_site_site_symmetry_order
_atom_site_calc_flag
_atom_site_refinement_flags_posn
_atom_site_refinement_flags_adp
O1 O -0.2017(2) 0.53193(4) -0.40965(18) 0.0203(3) Uani 1 1 d . .
H1 H -0.198(4) 0.5143(6) -0.529(3) 0.024 Uiso 1 1 d . U
O2 O 0.2112(2) 0.51402(4) -0.26011(18) 0.0212(3) Uani 1 1 d . .
N1 N 0.0944(2) 0.62456(4) 0.5007(2) 0.0174(3) Uani 1 1 d . .
N2 N -0.0944(2) 0.64581(4) 0.5071(2) 0.0165(3) Uani 1 1 d . .
C1 C 0.0130(3) 0.53247(5) -0.2546(3) 0.0150(3) Uani 1 1 d . .
C2 C 0.0244(3) 0.55651(5) -0.0593(2) 0.0144(3) Uani 1 1 d . .
C3 C -0.1899(3) 0.57891(5) -0.0500(3) 0.0161(3) Uani 1 1 d . .
H3 H -0.3454 0.5784 -0.1687 0.019 Uiso 1 1 calc R U
C4 C -0.1742(3) 0.60169(5) 0.1319(2) 0.0156(3) Uani 1 1 d . .
H4 H -0.3184 0.6171 0.1385 0.019 Uiso 1 1 calc R U
C5 C 0.0551(3) 0.60191(5) 0.3061(2) 0.0148(3) Uani 1 1 d . .
C6 C 0.2659(3) 0.57927(5) 0.2980(3) 0.0176(3) Uani 1 1 d . .
H6 H 0.4206 0.5794 0.4175 0.021 Uiso 1 1 calc R U
C7 C 0.2507(3) 0.55643(5) 0.1149(3) 0.0165(3) Uani 1 1 d . .
H7 H 0.3947 0.5408 0.1090 0.020 Uiso 1 1 calc R U
C8 C -0.0465(3) 0.66828(5) 0.7046(2) 0.0155(3) Uani 1 1 d . .
C9 C -0.2514(3) 0.69068(5) 0.7263(3) 0.0177(3) Uani 1 1 d . .
H9 H -0.4130 0.6901 0.6145 0.021 Uiso 1 1 calc R U
C10 C -0.2193(3) 0.71393(5) 0.9121(3) 0.0202(4) Uani 1 1 d . .
H10 H -0.3587 0.7295 0.9267 0.024 Uiso 1 1 calc R U
C11 C 0.0160(3) 0.71434(5) 1.0760(3) 0.0206(4) Uani 1 1 d . .
H11 H 0.0377 0.7302 1.2029 0.025 Uiso 1 1 calc R U
C12 C 0.2206(3) 0.69145(6) 1.0550(3) 0.0213(4) Uani 1 1 d . .
H12 H 0.3813 0.6916 1.1681 0.026 Uiso 1 1 calc R U
C13 C 0.1907(3) 0.66848(5) 0.8700(3) 0.0183(4) Uani 1 1 d . .
H13 H 0.3304 0.6530 0.8554 0.022 Uiso 1 1 calc R U

loop_
_atom_site_aniso_label
_atom_site_aniso_U_11
_atom_site_aniso_U_22
_atom_site_aniso_U_33
_atom_site_aniso_U_23
_atom_site_aniso_U_13
_atom_site_aniso_U_12
O1 0.0194(6) 0.0237(6) 0.0147(6) -0.0042(5) 0.0024(5) 0.0029(5)
O2 0.0196(6) 0.0252(6) 0.0195(6) -0.0025(5) 0.0081(5) 0.0067(5)
N1 0.0172(6) 0.0191(7) 0.0167(7) -0.0023(5) 0.0070(5) 0.0009(5)
N2 0.0175(6) 0.0161(7) 0.0177(7) -0.0013(5) 0.0086(5) 0.0001(5)
C1 0.0173(7) 0.0120(7) 0.0168(8) 0.0013(6) 0.0073(6) 0.0011(6)
C2 0.0169(7) 0.0112(7) 0.0167(8) 0.0006(6) 0.0079(6) -0.0002(6)
C3 0.0143(7) 0.0162(8) 0.0171(8) -0.0004(6) 0.0049(6) 0.0010(6)
C4 0.0137(7) 0.0152(8) 0.0191(8) 0.0000(6) 0.0074(6) 0.0025(6)
C5 0.0162(7) 0.0140(7) 0.0152(8) -0.0006(6) 0.0069(6) -0.0009(6)
C6 0.0153(7) 0.0207(8) 0.0151(8) -0.0007(6) 0.0035(6) 0.0022(6)
C7 0.0148(7) 0.0165(8) 0.0192(8) -0.0002(6) 0.0075(6) 0.0027(6)
C8 0.0196(7) 0.0120(7) 0.0167(8) -0.0003(6) 0.0089(6) -0.0018(6)
C9 0.0181(7) 0.0156(8) 0.0211(9) 0.0014(6) 0.0089(6) -0.0002(6)
C10 0.0242(8) 0.0152(8) 0.0267(9) -0.0012(7) 0.0157(7) 0.0012(6)
C11 0.0299(9) 0.0168(8) 0.0190(9) -0.0031(7) 0.0133(7) -0.0017(7)
C12 0.0220(8) 0.0224(8) 0.0186(9) -0.0018(7) 0.0065(6) -0.0018(7)
C13 0.0186(7) 0.0179(8) 0.0206(9) -0.0006(7) 0.0096(6) 0.0010(6)

loop_
_atom_type_symbol
_atom_type_description
_atom_type_scat_dispersion_real
_atom_type_scat_dispersion_imag
_atom_type_scat_source
C C 0.0033 0.0016 'International Tables Vol C Tables 4.2.6.8 and 6.1.1.4'
H H 0.0000 0.0000 'International Tables Vol C Tables 4.2.6.8 and 6.1.1.4'
N N 0.0061 0.0033 'International Tables Vol C Tables 4.2.6.8 and 6.1.1.4'
O O 0.0106 0.0060 'International Tables Vol C Tables 4.2.6.8 and 6.1.1.4'

loop_
_geom_angle_atom_site_label_1
_geom_angle_atom_site_label_2
_geom_angle_atom_site_label_3
_geom_angle
C1 O1 H1 112.7(11)
N2 N1 C5 115.10(13)
N1 N2 C8 113.32(13)
O2 C1 O1 123.68(14)
O2 C1 C2 119.15(14)
O1 C1 C2 117.17(13)
C7 C2 C3 120.27(14)
C7 C2 C1 118.94(13)
C3 C2 C1 120.79(14)
C4 C3 C2 119.91(14)
C4 C3 H3 120.0
C2 C3 H3 120.0
C3 C4 C5 119.58(14)
C3 C4 H4 120.2
C5 C4 H4 120.2
C6 C5 C4 120.51(14)
C6 C5 N1 114.93(13)
C4 C5 N1 124.56(13)
C5 C6 C7 119.97(14)
C5 C6 H6 120.0
C7 C6 H6 120.0
C2 C7 C6 119.75(14)
C2 C7 H7 120.1
C6 C7 H7 120.1
C9 C8 C13 120.26(15)
C9 C8 N2 116.31(13)
C13 C8 N2 123.43(14)
C8 C9 C10 119.82(15)
C8 C9 H9 120.1
C10 C9 H9 120.1
C11 C10 C9 120.03(15)
C11 C10 H10 120.0
C9 C10 H10 120.0
C10 C11 C12 120.09(15)
C10 C11 H11 120.0
C12 C11 H11 120.0
C13 C12 C11 120.22(16)
C13 C12 H12 119.9
C11 C12 H12 119.9
C12 C13 C8 119.57(15)
C12 C13 H13 120.2
C8 C13 H13 120.2

loop_
_geom_bond_atom_site_label_1
_geom_bond_atom_site_label_2
_geom_bond_distance
O1 C1 1.2825(18)
O1 H1 0.97(2)
O2 C1 1.2586(18)
N1 N2 1.2548(18)
N1 C5 1.425(2)
N2 C8 1.431(2)
C1 C2 1.485(2)
C2 C7 1.387(2)
C2 C3 1.403(2)
C3 C4 1.382(2)
C3 H3 0.9500
C4 C5 1.398(2)
C4 H4 0.9500
C5 C6 1.387(2)
C6 C7 1.390(2)
C6 H6 0.9500
C7 H7 0.9500
C8 C9 1.389(2)
C8 C13 1.397(2)
C9 C10 1.391(2)
C9 H9 0.9500
C10 C11 1.386(2)
C10 H10 0.9500
C11 C12 1.393(2)
C11 H11 0.9500
C12 C13 1.384(2)
C12 H12 0.9500
C13 H13 0.9500

loop_
_geom_hbond_atom_site_label_D
_geom_hbond_atom_site_label_H
_geom_hbond_atom_site_label_A
_geom_hbond_distance_DH
_geom_hbond_distance_HA
_geom_hbond_distance_DA
_geom_hbond_angle_DHA
_geom_hbond_site_symmetry_A
O1 H1 O2 0.97(2) 1.64(2) 2.6087(16) 175.9(18) 3_564

loop_
_geom_torsion_atom_site_label_1
_geom_torsion_atom_site_label_2
_geom_torsion_atom_site_label_3
_geom_torsion_atom_site_label_4
_geom_torsion
C5 N1 N2 C8 -179.63(13)
O2 C1 C2 C7 -2.6(2)
O1 C1 C2 C7 177.58(14)
O2 C1 C2 C3 177.55(14)
O1 C1 C2 C3 -2.3(2)
C7 C2 C3 C4 1.2(2)
C1 C2 C3 C4 -178.94(14)
C2 C3 C4 C5 -0.5(2)
C3 C4 C5 C6 -0.3(2)
C3 C4 C5 N1 179.32(14)
N2 N1 C5 C6 178.63(14)
N2 N1 C5 C4 -1.1(2)
C4 C5 C6 C7 0.5(2)
N1 C5 C6 C7 -179.19(14)
C3 C2 C7 C6 -1.0(2)
C1 C2 C7 C6 179.11(14)
C5 C6 C7 C2 0.2(2)
N1 N2 C8 C9 -176.95(14)
N1 N2 C8 C13 3.2(2)
C13 C8 C9 C10 0.9(2)
N2 C8 C9 C10 -178.97(14)
C8 C9 C10 C11 -0.7(2)
C9 C10 C11 C12 0.0(2)
C10 C11 C12 C13 0.5(2)
C11 C12 C13 C8 -0.2(2)
C9 C8 C13 C12 -0.5(2)
N2 C8 C13 C12 179.41(14)
